data_2108526
loop_
_publ_author_name
'Zhang, Guoshun'
'Wang, Na'
'Shang, Xiaoqing'
'Zhang, Lifeng'
'Wang, Ruili'
'Zhang, Shuqiu'

_publ_section_title
;
 Solvates of acotiamide hydrochloride: characterization and phase
 transformation
;
_journal_issue 6
_journal_name_full 'Acta Crystallographica Section B'
_journal_page_first
;
;
_journal_paper_doi 10.1107/S2052520619013428
_journal_volume 75
_journal_year 2019
_chemical_formula_moiety ' 2(C21 H31 N4 O5 S), 2(Cl), C4 H8 O2, 2(C2 H6 O S),'
_chemical_formula_sum 'C50 H82 Cl2 N8 O14 S4'
_chemical_formula_weight 1218.37
_space_group_crystal_system triclinic
_space_group_IT_number 2
_space_group_name_Hall '-P 1'
_space_group_name_H-M_alt 'P -1'
_atom_sites_solution_hydrogens mixed
_audit_creation_method SHELXL-2014/7
_cell_angle_alpha 93.782(4)
_cell_angle_beta 99.353(4)
_cell_angle_gamma 105.965(4)
_cell_formula_units_Z 2
_cell_length_a 11.5500(13)
_cell_length_b 15.6355(16)
_cell_length_c 18.5836(19)
_cell_measurement_reflns_used 23497
_cell_measurement_temperature 301(2)
_cell_measurement_theta_max 33.208
_cell_measurement_theta_min 3.090
_cell_volume 3161.9(6)
_computing_structure_refinement 'SHELXL-2014/7 (Sheldrick, 2014)'
_diffrn_ambient_temperature 301(2)
_diffrn_measured_fraction_theta_full 0.982
_diffrn_measured_fraction_theta_max 0.969
_diffrn_measurement_device_type CCD
_diffrn_measurement_method \w\k
_diffrn_radiation_type MoK\a
_diffrn_radiation_wavelength 0.71073
_diffrn_reflns_av_R_equivalents 0.0343
_diffrn_reflns_av_unetI/netI 0.0485
_diffrn_reflns_Laue_measured_fraction_full 0.982
_diffrn_reflns_Laue_measured_fraction_max 0.969
_diffrn_reflns_limit_h_max 17
_diffrn_reflns_limit_h_min -17
_diffrn_reflns_limit_k_max 19
_diffrn_reflns_limit_k_min -24
_diffrn_reflns_limit_l_max 28
_diffrn_reflns_limit_l_min -28
_diffrn_reflns_number 70899
_diffrn_reflns_point_group_measured_fraction_full 0.982
_diffrn_reflns_point_group_measured_fraction_max 0.969
_diffrn_reflns_theta_full 25.242
_diffrn_reflns_theta_max 33.208
_diffrn_reflns_theta_min 3.090
_diffrn_source 'fine-focus sealed tube'
_exptl_absorpt_coefficient_mu 0.299
_exptl_absorpt_correction_T_max 0.976
_exptl_absorpt_correction_T_min 0.965
_exptl_absorpt_correction_type multi-scan
_exptl_absorpt_process_details ' Higashi, T. (1995)'
_exptl_crystal_colour Colorless
_exptl_crystal_density_diffrn 1.280
_exptl_crystal_description Prism
_exptl_crystal_F_000 1296
_exptl_crystal_size_max 0.13
_exptl_crystal_size_mid 0.1
_exptl_crystal_size_min 0.08
_refine_diff_density_max 0.812
_refine_diff_density_min -0.686
_refine_diff_density_rms 0.074
_refine_ls_extinction_method none
_refine_ls_goodness_of_fit_ref 1.063
_refine_ls_hydrogen_treatment mixed
_refine_ls_matrix_type full
_refine_ls_number_parameters 745
_refine_ls_number_reflns 23497
_refine_ls_number_restraints 0
_refine_ls_restrained_S_all 1.063
_refine_ls_R_factor_all 0.1369
_refine_ls_R_factor_gt 0.0882
_refine_ls_shift/su_max 0.001
_refine_ls_shift/su_mean 0.000
_refine_ls_structure_factor_coef Fsqd
_refine_ls_weighting_details 'w=1/[\s^2^(Fo^2^)+(0.0746P)^2^+4.1354P] where P=(Fo^2^+2Fc^2^)/3'
_refine_ls_weighting_scheme calc
_refine_ls_wR_factor_gt 0.2047
_refine_ls_wR_factor_ref 0.2402
_reflns_Friedel_coverage 0.000
_reflns_number_gt 14642
_reflns_number_total 23497
_reflns_threshold_expression 'I > 2\s(I)'
_cod_data_source_file lo5057sup1.cif
_cod_data_source_block 2AH-2DMSO-1EA
_cod_depositor_comments
;
The following automatic conversions were performed:

data item '_exptl_absorpt_correction_type' value 'Multi-scan' was
changed to 'multi-scan' in accordance with the
/home/data/users/saulius/crontab/automatic-downloads/rss-feeds/IUCr/lib/dictionaries/cif_core.dic
dictionary named 'cif_core.dic' version 2.4.2 last updated on
2011-04-26.

Automatic conversion script
Id: cif_fix_values 6909 2019-04-08 15:41:33Z antanas 
;
_cod_database_code 2108526
_shelx_shelxl_version_number 2014/7
_shelx_space_group_comment
;
The symmetry employed for this shelxl refinement is uniquely defined
by the following loop, which should always be used as a source of
symmetry information in preference to the above space-group names.
They are only intended as comments.
;

loop_
_space_group_symop_operation_xyz
'x, y, z'
'-x, -y, -z'

loop_
_atom_site_label
_atom_site_type_symbol
_atom_site_fract_x
_atom_site_fract_y
_atom_site_fract_z
_atom_site_U_iso_or_equiv
_atom_site_adp_type
_atom_site_occupancy
_atom_site_site_symmetry_order
_atom_site_calc_flag
_atom_site_refinement_flags_posn
_atom_site_refinement_flags_adp
_atom_site_refinement_flags_occupancy
_atom_site_disorder_assembly
_atom_site_disorder_group
S1A S 0.68251(7) 0.50925(4) 0.23638(3) 0.04457(16) Uani 1 1 d . . . . .
S1B S 0.44268(8) 0.59758(5) 0.40922(4) 0.0529(2) Uani 1 1 d . . . . .
S2A S 0.98557(8) 0.87297(6) 0.31972(4) 0.0590(2) Uani 1 1 d . . . . .
S2B S 0.66409(11) 0.99029(8) 0.48030(6) 0.0668(4) Uani 0.879(3) 1 d . . P A 1
S2B1 S 0.7231(8) 1.0455(5) 0.5060(4) 0.060(3) Uani 0.121(3) 1 d . . P A 2
C22B C 0.6758(6) 1.1055(4) 0.4756(3) 0.1049(17) Uani 1 1 d . . . . .
H22A H 0.6763 1.1185 0.4258 0.157 Uiso 1 1 calc R U . A 1
H22B H 0.6071 1.1187 0.4917 0.157 Uiso 1 1 calc R U . A 1
H22C H 0.7504 1.1416 0.5066 0.157 Uiso 1 1 calc R U . A 1
C23B C 0.8136(4) 0.9950(3) 0.4678(2) 0.0805(12) Uani 1 1 d . . . . .
H23A H 0.8201 1.0030 0.4177 0.121 Uiso 1 1 calc R U . A 1
H23B H 0.8716 1.0443 0.4997 0.121 Uiso 1 1 calc R U . A 1
H23C H 0.8306 0.9401 0.4792 0.121 Uiso 1 1 calc R U . A 1
O6B O 0.6642(3) 0.97774(18) 0.55997(14) 0.0804(8) Uani 1 1 d . . . . .
Cl1A Cl 0.78174(7) 0.08579(4) 0.28763(4) 0.05029(17) Uani 1 1 d . . . . .
Cl1B Cl 0.13808(6) 0.98122(5) 0.13491(4) 0.04849(16) Uani 1 1 d . . . . .
N1A N 0.82126(19) 0.65732(13) 0.18580(9) 0.0346(4) Uani 1 1 d . . . . .
N1B N 0.5680(2) 0.74748(14) 0.35507(10) 0.0396(5) Uani 1 1 d . . . . .
N2A N 0.8242(2) 0.65558(14) 0.31221(10) 0.0391(4) Uani 1 1 d . . . . .
N2B N 0.5638(2) 0.75168(14) 0.48065(10) 0.0378(4) Uani 1 1 d . . . . .
N3B N 0.6009(2) 0.81779(16) 0.62641(11) 0.0454(5) Uani 1 1 d . . . . .
N3A N 0.8591(2) 0.71744(16) 0.45847(12) 0.0477(6) Uani 1 1 d . . . . .
N4B N 0.57661(19) 0.91676(15) 0.81318(10) 0.0377(4) Uani 1 1 d . . . . .
N4A N 0.9749(2) 0.65790(16) 0.60351(13) 0.0482(5) Uani 1 1 d . . . . .
O1B O 0.69844(19) 0.88905(12) 0.30181(8) 0.0444(4) Uani 1 1 d . . . . .
O1A O 0.96102(19) 0.79521(13) 0.13106(9) 0.0458(5) Uani 1 1 d . . . . .
O2B O 0.69878(18) 0.86265(12) 0.04279(8) 0.0435(4) Uani 1 1 d . . . . .
O2A O 0.9448(2) 0.76501(13) -0.13086(10) 0.0518(5) Uani 1 1 d . . . . .
O3B O 0.54582(18) 0.70487(12) 0.02337(8) 0.0442(4) Uani 1 1 d . . . . .
O3A O 0.7741(2) 0.61644(14) -0.14778(9) 0.0560(6) Uani 1 1 d . . . . .
O4A O 0.70498(19) 0.54297(12) 0.10263(9) 0.0483(5) Uani 1 1 d . . . . .
O4B O 0.4657(2) 0.62808(13) 0.27307(10) 0.0578(6) Uani 1 1 d . . . . .
O5A O 0.7758(2) 0.57808(14) 0.48642(10) 0.0553(5) Uani 1 1 d . . . . .
O5B O 0.5134(2) 0.67962(14) 0.65616(10) 0.0541(5) Uani 1 1 d . . . . .
O6A O 0.9752(3) 0.86433(17) 0.39862(12) 0.0686(7) Uani 1 1 d . . . . .
O7 O 1.2280(7) 0.7366(7) -0.0110(5) 0.225(4) Uani 1 1 d . . . . .
O8 O 1.1502(4) 0.6321(3) 0.0567(4) 0.1432(19) Uani 1 1 d . . . . .
C1B C 0.6630(2) 0.84014(14) 0.23423(10) 0.0310(4) Uani 1 1 d . . . . .
C1A C 0.9151(2) 0.74884(15) 0.06251(11) 0.0320(4) Uani 1 1 d . . . . .
C2B C 0.7046(2) 0.87798(14) 0.17371(11) 0.0332(4) Uani 1 1 d . . . . .
H2BB H 0.7594 0.9352 0.1802 0.040 Uiso 1 1 calc R U . . .
C2A C 0.9566(2) 0.78449(15) 0.00144(12) 0.0357(5) Uani 1 1 d . . . . .
H2AB H 1.0159 0.8397 0.0073 0.043 Uiso 1 1 calc R U . . .
C3B C 0.6649(2) 0.83098(14) 0.10428(11) 0.0309(4) Uani 1 1 d . . . . .
C3A C 0.9097(2) 0.73794(16) -0.06792(12) 0.0353(5) Uani 1 1 d . . . . .
C4B C 0.5817(2) 0.74401(14) 0.09436(10) 0.0306(4) Uani 1 1 d . . . . .
C4A C 0.8174(2) 0.65534(15) -0.07686(11) 0.0359(5) Uani 1 1 d . . . . .
C4 C 1.1544(13) 0.6474(13) -0.0193(14) 0.266(11) Uani 1 1 d . . . . .
C5A C 0.7793(2) 0.62034(15) -0.01620(11) 0.0345(5) Uani 1 1 d . . . . .
H5AA H 0.7201 0.5650 -0.0223 0.041 Uiso 1 1 calc R U . . .
C5B C 0.5449(2) 0.70634(14) 0.15459(11) 0.0311(4) Uani 1 1 d . . . . .
H5BA H 0.4929 0.6481 0.1482 0.037 Uiso 1 1 calc R U . . .
C6B C 0.5835(2) 0.75324(14) 0.22579(10) 0.0296(4) Uani 1 1 d . . . . .
C6A C 0.8269(2) 0.66535(14) 0.05512(11) 0.0301(4) Uani 1 1 d . . . . .
C7A C 0.7798(2) 0.61764(15) 0.11470(11) 0.0320(4) Uani 1 1 d . . . . .
C7B C 0.5347(2) 0.70462(15) 0.28468(11) 0.0349(5) Uani 1 1 d . . . . .
C8A C 0.7838(2) 0.61576(15) 0.24494(11) 0.0329(4) Uani 1 1 d . . . . .
C8B C 0.5311(2) 0.70772(15) 0.41493(11) 0.0357(5) Uani 1 1 d . . . . .
C9A C 0.6966(3) 0.51817(18) 0.32980(13) 0.0444(6) Uani 1 1 d . . . . .
H9AA H 0.6568 0.4738 0.3558 0.053 Uiso 1 1 calc R U . . .
C9B C 0.4521(3) 0.61156(19) 0.50242(14) 0.0495(7) Uani 1 1 d . . . . .
H9BA H 0.4168 0.5672 0.5298 0.059 Uiso 1 1 calc R U . . .
C10B C 0.5181(2) 0.69619(17) 0.53057(12) 0.0378(5) Uani 1 1 d . . . . .
C10A C 0.7738(2) 0.59896(17) 0.36073(12) 0.0397(5) Uani 1 1 d . . . . .
C11B C 0.5439(2) 0.73029(18) 0.61050(12) 0.0393(5) Uani 1 1 d . . . . .
C11A C 0.8029(3) 0.63116(19) 0.44060(12) 0.0429(6) Uani 1 1 d . . . . .
C12B C 0.6404(3) 0.8606(2) 0.70175(13) 0.0452(6) Uani 1 1 d . . . . .
H12A H 0.6965 0.9197 0.7025 0.054 Uiso 1 1 calc R U . . .
H12B H 0.6841 0.8257 0.7306 0.054 Uiso 1 1 calc R U . . .
C12A C 0.8800(3) 0.7616(2) 0.53285(14) 0.0486(6) Uani 1 1 d . . . . .
H12C H 0.8079 0.7375 0.5539 0.058 Uiso 1 1 calc R U . . .
H12D H 0.8896 0.8249 0.5304 0.058 Uiso 1 1 calc R U . . .
C13B C 0.5337(2) 0.86911(18) 0.73632(12) 0.0398(5) Uani 1 1 d . . . . .
H13A H 0.4880 0.9020 0.7066 0.048 Uiso 1 1 calc R U . . .
H13B H 0.4792 0.8099 0.7375 0.048 Uiso 1 1 calc R U . . .
C13A C 0.9907(3) 0.75167(18) 0.58354(16) 0.0489(6) Uani 1 1 d . . . . .
H13C H 1.0614 0.7689 0.5600 0.059 Uiso 1 1 calc R U . . .
H13D H 1.0070 0.7924 0.6281 0.059 Uiso 1 1 calc R U . . .
C14B C 0.5305(3) 0.9990(2) 0.82208(18) 0.0567(8) Uani 1 1 d . . . . .
H14A H 0.4410 0.9802 0.8069 0.068 Uiso 1 1 calc R U . . .
C14A C 0.9389(4) 0.6479(3) 0.67923(18) 0.0756(11) Uani 1 1 d . . . . .
H14B H 1.0070 0.6861 0.7162 0.091 Uiso 1 1 calc R U . . .
C15B C 0.5851(4) 1.0655(3) 0.7717(3) 0.0775(11) Uani 1 1 d . . . . .
H15A H 0.5635 1.0371 0.7220 0.116 Uiso 1 1 calc R U . . .
H15B H 0.5535 1.1160 0.7749 0.116 Uiso 1 1 calc R U . . .
H15C H 0.6727 1.0852 0.7864 0.116 Uiso 1 1 calc R U . . .
C15A C 0.8267(5) 0.6777(5) 0.6840(2) 0.110(2) Uani 1 1 d . . . . .
H15D H 0.8414 0.7386 0.6733 0.165 Uiso 1 1 calc R U . . .
H15E H 0.7582 0.6400 0.6491 0.165 Uiso 1 1 calc R U . . .
H15F H 0.8092 0.6737 0.7326 0.165 Uiso 1 1 calc R U . . .
C16B C 0.5630(4) 1.0420(3) 0.9015(2) 0.0811(13) Uani 1 1 d . . . . .
H16A H 0.5278 0.9990 0.9323 0.122 Uiso 1 1 calc R U . . .
H16B H 0.6506 1.0616 0.9169 0.122 Uiso 1 1 calc R U . . .
H16C H 0.5313 1.0925 0.9054 0.122 Uiso 1 1 calc R U . . .
C16A C 0.9191(7) 0.5513(5) 0.6960(4) 0.132(2) Uani 1 1 d . . . . .
H16D H 0.9917 0.5338 0.6926 0.198 Uiso 1 1 calc R U . . .
H16E H 0.9021 0.5465 0.7446 0.198 Uiso 1 1 calc R U . . .
H16F H 0.8511 0.5127 0.6611 0.198 Uiso 1 1 calc R U . . .
C17B C 0.5508(3) 0.8527(2) 0.87079(14) 0.0515(7) Uani 1 1 d . . . . .
H17A H 0.5862 0.8879 0.9188 0.062 Uiso 1 1 calc R U . . .
C17A C 1.0861(3) 0.6253(2) 0.5953(2) 0.0702(10) Uani 1 1 d . . . . .
H17B H 1.0683 0.5639 0.6083 0.084 Uiso 1 1 calc R U . . .
C18A C 1.2010(4) 0.6812(3) 0.6487(3) 0.1051(19) Uani 1 1 d . . . . .
H18A H 1.1851 0.6813 0.6978 0.158 Uiso 1 1 calc R U . . .
H18B H 1.2671 0.6559 0.6454 0.158 Uiso 1 1 calc R U . . .
H18C H 1.2229 0.7415 0.6364 0.158 Uiso 1 1 calc R U . . .
C18B C 0.4150(4) 0.8143(4) 0.8690(2) 0.0887(14) Uani 1 1 d . . . . .
H18D H 0.3787 0.8623 0.8736 0.133 Uiso 1 1 calc R U . . .
H18E H 0.3773 0.7773 0.8233 0.133 Uiso 1 1 calc R U . . .
H18F H 0.4028 0.7789 0.9089 0.133 Uiso 1 1 calc R U . . .
C19B C 0.6172(4) 0.7829(2) 0.86393(18) 0.0631(9) Uani 1 1 d . . . . .
H19A H 0.7026 0.8119 0.8655 0.095 Uiso 1 1 calc R U . . .
H19B H 0.6084 0.7470 0.9038 0.095 Uiso 1 1 calc R U . . .
H19C H 0.5829 0.7454 0.8181 0.095 Uiso 1 1 calc R U . . .
C19A C 1.1030(5) 0.6215(3) 0.5163(3) 0.0989(16) Uani 1 1 d . . . . .
H19D H 1.0283 0.5857 0.4853 0.148 Uiso 1 1 calc R U . . .
H19E H 1.1237 0.6811 0.5023 0.148 Uiso 1 1 calc R U . . .
H19F H 1.1678 0.5955 0.5113 0.148 Uiso 1 1 calc R U . . .
C20B C 0.7879(3) 0.94834(19) 0.05079(15) 0.0502(7) Uani 1 1 d . . . . .
H20A H 0.8041 0.9632 0.0034 0.075 Uiso 1 1 calc R U . . .
H20B H 0.7572 0.9928 0.0728 0.075 Uiso 1 1 calc R U . . .
H20C H 0.8624 0.9466 0.0815 0.075 Uiso 1 1 calc R U . . .
C20A C 1.0405(3) 0.8469(2) -0.12519(18) 0.0625(9) Uani 1 1 d . . . . .
H20D H 1.0567 0.8586 -0.1732 0.094 Uiso 1 1 calc R U . . .
H20E H 1.0157 0.8951 -0.1039 0.094 Uiso 1 1 calc R U . . .
H20F H 1.1134 0.8422 -0.0946 0.094 Uiso 1 1 calc R U . . .
C21B C 0.4638(3) 0.61749(18) 0.01029(14) 0.0497(7) Uani 1 1 d . . . . .
H21A H 0.4457 0.5975 -0.0413 0.075 Uiso 1 1 calc R U . . .
H21B H 0.5005 0.5777 0.0365 0.075 Uiso 1 1 calc R U . . .
H21C H 0.3894 0.6179 0.0268 0.075 Uiso 1 1 calc R U . . .
C21A C 0.6672(4) 0.5437(2) -0.16111(17) 0.0735(12) Uani 1 1 d . . . . .
H21D H 0.6461 0.5223 -0.2125 0.110 Uiso 1 1 calc R U . . .
H21E H 0.6811 0.4965 -0.1335 0.110 Uiso 1 1 calc R U . . .
H21F H 0.6013 0.5625 -0.1464 0.110 Uiso 1 1 calc R U . . .
C22A C 1.0421(4) 0.9890(3) 0.3148(2) 0.0690(9) Uani 1 1 d . . . . .
H22D H 1.0508 0.9989 0.2652 0.104 Uiso 1 1 calc R U . . .
H22E H 0.9858 1.0187 0.3296 0.104 Uiso 1 1 calc R U . . .
H22F H 1.1204 1.0124 0.3468 0.104 Uiso 1 1 calc R U . . .
C23A C 1.1194(4) 0.8443(3) 0.3090(2) 0.0823(12) Uani 1 1 d . . . . .
H23D H 1.1312 0.8485 0.2592 0.123 Uiso 1 1 calc R U . . .
H23E H 1.1887 0.8846 0.3417 0.123 Uiso 1 1 calc R U . . .
H23F H 1.1113 0.7841 0.3201 0.123 Uiso 1 1 calc R U . . .
C24 C 1.0980(14) 0.5877(11) -0.0838(7) 0.280(12) Uani 1 1 d . . . . .
H24A H 1.0535 0.5312 -0.0709 0.420 Uiso 1 1 calc R U . . .
H24B H 1.0425 0.6122 -0.1142 0.420 Uiso 1 1 calc R U . . .
H24C H 1.1597 0.5793 -0.1101 0.420 Uiso 1 1 calc R U . . .
C25 C 1.2036(7) 0.6935(6) 0.1294(7) 0.190(5) Uani 1 1 d . . . . .
H25A H 1.2924 0.7093 0.1409 0.228 Uiso 1 1 calc R U . . .
H25B H 1.1775 0.7474 0.1299 0.228 Uiso 1 1 calc R U . . .
C26 C 1.1457(16) 0.6312(13) 0.1784(8) 0.349(14) Uani 1 1 d . . . . .
H26A H 1.1697 0.6596 0.2281 0.523 Uiso 1 1 calc R U . . .
H26B H 1.0581 0.6157 0.1640 0.523 Uiso 1 1 calc R U . . .
H26C H 1.1715 0.5780 0.1749 0.523 Uiso 1 1 calc R U . . .
H1AB H 0.875(3) 0.719(2) 0.1951(17) 0.044(8) Uiso 1 1 d . . . . .
H4BA H 0.658(3) 0.939(2) 0.8211(17) 0.042(8) Uiso 1 1 d . . . . .
H3BA H 0.620(3) 0.854(2) 0.5943(19) 0.052(9) Uiso 1 1 d . . . . .
H3AA H 0.882(3) 0.750(2) 0.429(2) 0.055(10) Uiso 1 1 d . . . . .
H4AA H 0.907(3) 0.624(2) 0.5715(19) 0.052(9) Uiso 1 1 d . . . . .
H1BB H 0.724(4) 0.948(3) 0.297(2) 0.072(12) Uiso 1 1 d . . . . .
H1BA H 0.605(3) 0.801(3) 0.361(2) 0.063(11) Uiso 1 1 d . . . . .
H1AA H 1.012(3) 0.845(2) 0.1261(19) 0.055(9) Uiso 1 1 d . . . . .

loop_
_atom_site_aniso_label
_atom_site_aniso_U_11
_atom_site_aniso_U_22
_atom_site_aniso_U_33
_atom_site_aniso_U_23
_atom_site_aniso_U_13
_atom_site_aniso_U_12
S1A 0.0548(4) 0.0382(3) 0.0290(3) 0.0002(2) 0.0066(2) -0.0039(3)
S1B 0.0748(5) 0.0375(3) 0.0325(3) -0.0031(2) 0.0162(3) -0.0083(3)
S2A 0.0634(5) 0.0708(5) 0.0343(3) 0.0028(3) 0.0120(3) 0.0045(4)
S2B 0.0787(7) 0.0577(6) 0.0475(5) 0.0137(4) 0.0019(4) -0.0032(5)
S2B1 0.084(6) 0.053(4) 0.043(3) 0.005(3) 0.013(3) 0.020(4)
C22B 0.120(4) 0.093(3) 0.121(4) 0.059(3) 0.042(3) 0.040(3)
C23B 0.104(3) 0.101(3) 0.0427(17) -0.0020(18) 0.0025(18) 0.049(3)
O6B 0.115(2) 0.0657(15) 0.0532(13) 0.0227(12) 0.0243(14) 0.0067(15)
Cl1A 0.0571(4) 0.0381(3) 0.0439(3) -0.0028(2) -0.0017(3) 0.0027(3)
Cl1B 0.0427(3) 0.0486(3) 0.0436(3) 0.0034(3) 0.0035(2) -0.0010(3)
N1A 0.0391(10) 0.0369(9) 0.0206(7) -0.0001(6) 0.0041(7) 0.0009(8)
N1B 0.0553(12) 0.0341(9) 0.0192(7) -0.0030(7) 0.0081(8) -0.0027(9)
N2A 0.0464(11) 0.0409(10) 0.0222(8) 0.0017(7) 0.0044(7) 0.0014(8)
N2B 0.0489(11) 0.0376(10) 0.0220(8) 0.0000(7) 0.0102(7) 0.0033(8)
N3B 0.0602(14) 0.0457(11) 0.0220(8) 0.0015(8) 0.0122(8) -0.0004(10)
N3A 0.0660(15) 0.0447(12) 0.0256(9) 0.0039(8) 0.0102(9) 0.0042(11)
N4B 0.0326(9) 0.0516(12) 0.0247(8) -0.0030(7) 0.0018(7) 0.0094(8)
N4A 0.0508(13) 0.0439(12) 0.0398(11) -0.0005(9) -0.0033(10) 0.0054(10)
O1B 0.0646(12) 0.0341(8) 0.0196(7) -0.0075(6) 0.0048(7) -0.0063(8)
O1A 0.0558(11) 0.0387(9) 0.0263(7) -0.0053(6) 0.0051(7) -0.0098(8)
O2B 0.0548(10) 0.0403(9) 0.0222(7) 0.0033(6) 0.0053(7) -0.0065(8)
O2A 0.0648(12) 0.0466(10) 0.0317(8) 0.0030(7) 0.0175(8) -0.0082(9)
O3B 0.0598(11) 0.0375(8) 0.0203(7) -0.0050(6) 0.0047(7) -0.0067(8)
O3A 0.0665(13) 0.0547(11) 0.0238(8) -0.0080(7) 0.0107(8) -0.0183(9)
O4A 0.0615(12) 0.0392(9) 0.0286(8) -0.0012(7) 0.0065(8) -0.0086(8)
O4B 0.0879(16) 0.0372(9) 0.0281(8) -0.0038(7) 0.0120(9) -0.0138(9)
O5A 0.0681(13) 0.0552(11) 0.0267(8) 0.0089(8) 0.0045(8) -0.0068(10)
O5B 0.0771(14) 0.0512(11) 0.0306(8) 0.0113(8) 0.0184(9) 0.0066(10)
O6A 0.0921(18) 0.0638(14) 0.0377(10) 0.0035(9) 0.0235(11) -0.0035(13)
O7 0.164(6) 0.284(10) 0.298(10) 0.116(8) 0.120(6) 0.118(7)
O8 0.099(3) 0.118(4) 0.218(6) -0.002(4) 0.031(4) 0.046(3)
C1B 0.0377(10) 0.0312(9) 0.0182(8) -0.0048(7) 0.0005(7) 0.0048(8)
C1A 0.0335(10) 0.0321(10) 0.0244(9) -0.0030(7) 0.0032(7) 0.0026(8)
C2B 0.0387(11) 0.0290(9) 0.0225(8) -0.0024(7) 0.0008(8) -0.0015(8)
C2A 0.0370(11) 0.0313(10) 0.0313(10) -0.0009(8) 0.0085(8) -0.0024(8)
C3B 0.0347(10) 0.0324(9) 0.0207(8) 0.0013(7) 0.0026(7) 0.0039(8)
C3A 0.0379(11) 0.0370(11) 0.0273(9) 0.0023(8) 0.0110(8) 0.0025(9)
C4B 0.0376(10) 0.0291(9) 0.0188(8) -0.0044(6) 0.0014(7) 0.0033(8)
C4A 0.0426(12) 0.0352(10) 0.0226(9) -0.0030(7) 0.0066(8) 0.0004(9)
C4 0.150(9) 0.316(19) 0.48(3) 0.27(2) 0.198(15) 0.173(12)
C5A 0.0378(11) 0.0329(10) 0.0241(9) -0.0030(7) 0.0054(8) -0.0025(8)
C5B 0.0377(10) 0.0269(9) 0.0225(8) -0.0036(7) 0.0014(7) 0.0030(8)
C6B 0.0386(10) 0.0275(9) 0.0178(7) -0.0014(6) 0.0014(7) 0.0048(8)
C6A 0.0315(10) 0.0325(9) 0.0218(8) -0.0011(7) 0.0036(7) 0.0037(8)
C7A 0.0358(10) 0.0350(10) 0.0221(8) 0.0008(7) 0.0054(7) 0.0055(8)
C7B 0.0470(12) 0.0319(10) 0.0208(8) -0.0010(7) 0.0055(8) 0.0048(9)
C8A 0.0376(11) 0.0350(10) 0.0232(8) 0.0040(7) 0.0060(8) 0.0054(8)
C8B 0.0456(12) 0.0342(10) 0.0226(9) 0.0013(7) 0.0106(8) 0.0019(9)
C9A 0.0547(15) 0.0419(12) 0.0301(10) 0.0074(9) 0.0094(10) 0.0018(11)
C9B 0.0666(18) 0.0430(13) 0.0323(11) 0.0047(10) 0.0185(11) -0.0006(12)
C10B 0.0443(12) 0.0410(12) 0.0260(9) 0.0021(8) 0.0102(9) 0.0071(10)
C10A 0.0481(13) 0.0416(12) 0.0257(9) 0.0043(8) 0.0067(9) 0.0070(10)
C11B 0.0471(13) 0.0457(12) 0.0244(9) 0.0048(8) 0.0122(9) 0.0089(10)
C11A 0.0499(14) 0.0500(14) 0.0224(9) 0.0069(9) 0.0047(9) 0.0046(11)
C12B 0.0461(13) 0.0573(15) 0.0242(10) -0.0030(9) 0.0095(9) 0.0022(11)
C12A 0.0641(17) 0.0502(14) 0.0297(11) -0.0020(10) 0.0070(11) 0.0163(13)
C13B 0.0399(12) 0.0506(13) 0.0218(9) -0.0012(8) -0.0009(8) 0.0067(10)
C13A 0.0532(15) 0.0408(13) 0.0443(14) -0.0045(10) -0.0001(11) 0.0075(11)
C14B 0.0467(15) 0.0660(19) 0.0595(18) -0.0100(14) 0.0029(13) 0.0278(14)
C14A 0.093(3) 0.088(3) 0.0366(15) 0.0139(16) -0.0017(16) 0.018(2)
C15B 0.077(3) 0.0546(19) 0.105(3) 0.012(2) 0.008(2) 0.0317(19)
C15A 0.123(4) 0.190(6) 0.051(2) 0.041(3) 0.045(3) 0.078(4)
C16B 0.073(2) 0.099(3) 0.072(2) -0.033(2) 0.0012(19) 0.044(2)
C16A 0.173(6) 0.127(5) 0.105(4) 0.068(4) 0.039(4) 0.040(5)
C17B 0.0504(15) 0.076(2) 0.0265(11) 0.0104(11) 0.0109(10) 0.0119(14)
C17A 0.061(2) 0.0436(16) 0.096(3) -0.0117(17) -0.0017(19) 0.0132(14)
C18A 0.062(2) 0.067(2) 0.165(5) -0.022(3) -0.033(3) 0.025(2)
C18B 0.062(2) 0.133(4) 0.066(2) 0.033(2) 0.0275(19) 0.006(2)
C19B 0.080(2) 0.068(2) 0.0438(15) 0.0246(14) 0.0126(15) 0.0209(18)
C19A 0.088(3) 0.082(3) 0.129(4) -0.017(3) 0.048(3) 0.019(2)
C20B 0.0546(16) 0.0463(14) 0.0362(12) 0.0089(10) 0.0050(11) -0.0064(12)
C20A 0.074(2) 0.0490(16) 0.0521(16) 0.0111(13) 0.0244(15) -0.0100(15)
C21B 0.0624(17) 0.0382(12) 0.0322(11) -0.0098(9) 0.0022(11) -0.0049(11)
C21A 0.079(2) 0.066(2) 0.0411(15) -0.0193(14) 0.0082(15) -0.0279(17)
C22A 0.074(2) 0.076(2) 0.063(2) 0.0231(18) 0.0280(18) 0.0183(19)
C23A 0.093(3) 0.104(3) 0.055(2) -0.001(2) 0.012(2) 0.041(3)
C24 0.278(17) 0.37(2) 0.224(14) -0.111(14) -0.054(12) 0.243(17)
C25 0.096(5) 0.162(7) 0.296(13) -0.086(9) -0.037(6) 0.079(5)
C26 0.41(2) 0.56(3) 0.360(19) 0.34(2) 0.280(18) 0.42(2)

loop_
_atom_type_symbol
_atom_type_description
_atom_type_scat_dispersion_real
_atom_type_scat_dispersion_imag
_atom_type_scat_source
C C 0.0033 0.0016 'International Tables Vol C Tables 4.2.6.8 and 6.1.1.4'
H H 0.0000 0.0000 'International Tables Vol C Tables 4.2.6.8 and 6.1.1.4'
N N 0.0061 0.0033 'International Tables Vol C Tables 4.2.6.8 and 6.1.1.4'
O O 0.0106 0.0060 'International Tables Vol C Tables 4.2.6.8 and 6.1.1.4'
S S 0.1246 0.1234 'International Tables Vol C Tables 4.2.6.8 and 6.1.1.4'
Cl Cl 0.1484 0.1585 'International Tables Vol C Tables 4.2.6.8 and 6.1.1.4'

loop_
_geom_angle_atom_site_label_1
_geom_angle_atom_site_label_2
_geom_angle_atom_site_label_3
_geom_angle
C9A S1A C8A 88.98(11)
C9B S1B C8B 88.63(12)
O6A S2A C23A 105.46(19)
O6A S2A C22A 105.49(16)
C23A S2A C22A 97.6(2)
O6B S2B C23B 105.05(19)
O6B S2B C22B 104.9(2)
C23B S2B C22B 97.6(3)
C22B S2B1 O6B 126.2(7)
C22B S2B1 C23B 124.2(6)
O6B S2B1 C23B 104.5(5)
S2B C22B H22A 109.5
S2B C22B H22B 109.5
H22A C22B H22B 109.5
S2B C22B H22C 109.5
H22A C22B H22C 109.5
H22B C22B H22C 109.5
S2B C23B H23A 109.5
S2B C23B H23B 109.5
H23A C23B H23B 109.5
S2B C23B H23C 109.5
H23A C23B H23C 109.5
H23B C23B H23C 109.5
C7A N1A C8A 122.55(19)
C7A N1A H1AB 119.1(18)
C8A N1A H1AB 118.3(18)
C7B N1B C8B 123.4(2)
C7B N1B H1BA 118(3)
C8B N1B H1BA 118(3)
C8A N2A C10A 109.4(2)
C8B N2B C10B 109.5(2)
C11B N3B C12B 121.9(2)
C11B N3B H3BA 124(2)
C12B N3B H3BA 114(2)
C11A N3A C12A 122.7(2)
C11A N3A H3AA 122(3)
C12A N3A H3AA 115(3)
C13B N4B C17B 112.0(2)
C13B N4B C14B 111.5(2)
C17B N4B C14B 114.7(2)
C13B N4B H4BA 108(2)
C17B N4B H4BA 105(2)
C14B N4B H4BA 104(2)
C13A N4A C17A 112.0(3)
C13A N4A C14A 111.8(3)
C17A N4A C14A 113.3(3)
C13A N4A H4AA 104(2)
C17A N4A H4AA 111(2)
C14A N4A H4AA 104(2)
C1B O1B H1BB 109(3)
C1A O1A H1AA 107(2)
C3B O2B C20B 117.50(18)
C3A O2A C20A 117.5(2)
C4B O3B C21B 117.38(18)
C4A O3A C21A 117.3(2)
C4 O8 C25 132.3(12)
O1B C1B C6B 119.78(19)
O1B C1B C2B 119.75(19)
C6B C1B C2B 120.46(17)
O1A C1A C2A 120.12(19)
O1A C1A C6A 118.99(19)
C2A C1A C6A 120.88(18)
C3B C2B C1B 120.50(19)
C3B C2B H2BB 119.8
C1B C2B H2BB 119.8
C3A C2A C1A 120.20(19)
C3A C2A H2AB 119.9
C1A C2A H2AB 119.9
O2B C3B C2B 124.52(19)
O2B C3B C4B 115.65(17)
C2B C3B C4B 119.82(19)
O2A C3A C2A 125.4(2)
O2A C3A C4A 114.84(19)
C2A C3A C4A 119.77(19)
O3B C4B C5B 125.97(18)
O3B C4B C3B 114.91(18)
C5B C4B C3B 119.11(17)
O3A C4A C5A 125.5(2)
O3A C4A C3A 115.20(19)
C5A C4A C3A 119.32(19)
O7 C4 C24 129.8(16)
O7 C4 O8 101.4(19)
C24 C4 O8 128.7(15)
C4A C5A C6A 122.1(2)
C4A C5A H5AA 118.9
C6A C5A H5AA 118.9
C4B C5B C6B 121.98(19)
C4B C5B H5BA 119.0
C6B C5B H5BA 119.0
C1B C6B C5B 118.06(18)
C1B C6B C7B 126.21(17)
C5B C6B C7B 115.73(18)
C1A C6A C5A 117.63(19)
C1A C6A C7A 126.75(18)
C5A C6A C7A 115.61(18)
O4A C7A N1A 119.1(2)
O4A C7A C6A 121.79(19)
N1A C7A C6A 119.12(19)
O4B C7B N1B 119.2(2)
O4B C7B C6B 122.50(19)
N1B C7B C6B 118.27(19)
N2A C8A N1A 121.2(2)
N2A C8A S1A 115.41(16)
N1A C8A S1A 123.38(16)
N2B C8B N1B 121.1(2)
N2B C8B S1B 115.56(16)
N1B C8B S1B 123.29(16)
C10A C9A S1A 110.48(18)
C10A C9A H9AA 124.8
S1A C9A H9AA 124.8
C10B C9B S1B 110.47(19)
C10B C9B H9BA 124.8
S1B C9B H9BA 124.8
C9B C10B N2B 115.8(2)
C9B C10B C11B 124.0(2)
N2B C10B C11B 120.2(2)
C9A C10A N2A 115.7(2)
C9A C10A C11A 125.0(2)
N2A C10A C11A 119.2(2)
O5B C11B N3B 124.4(2)
O5B C11B C10B 120.8(2)
N3B C11B C10B 114.8(2)
O5A C11A N3A 123.5(2)
O5A C11A C10A 120.6(2)
N3A C11A C10A 115.9(2)
N3B C12B C13B 112.1(2)
N3B C12B H12A 109.2
C13B C12B H12A 109.2
N3B C12B H12B 109.2
C13B C12B H12B 109.2
H12A C12B H12B 107.9
N3A C12A C13A 114.7(3)
N3A C12A H12C 108.6
C13A C12A H12C 108.6
N3A C12A H12D 108.6
C13A C12A H12D 108.6
H12C C12A H12D 107.6
N4B C13B C12B 111.43(19)
N4B C13B H13A 109.3
C12B C13B H13A 109.3
N4B C13B H13B 109.3
C12B C13B H13B 109.3
H13A C13B H13B 108.0
N4A C13A C12A 113.3(2)
N4A C13A H13C 108.9
C12A C13A H13C 108.9
N4A C13A H13D 108.9
C12A C13A H13D 108.9
H13C C13A H13D 107.7
C15B C14B C16B 110.8(3)
C15B C14B N4B 108.6(3)
C16B C14B N4B 111.6(3)
C15B C14B H14A 108.6
C16B C14B H14A 108.6
N4B C14B H14A 108.6
C15A C14A C16A 111.0(5)
C15A C14A N4A 111.5(3)
C16A C14A N4A 110.0(4)
C15A C14A H14B 108.1
C16A C14A H14B 108.1
N4A C14A H14B 108.1
C14B C15B H15A 109.5
C14B C15B H15B 109.5
H15A C15B H15B 109.5
C14B C15B H15C 109.5
H15A C15B H15C 109.5
H15B C15B H15C 109.5
C14A C15A H15D 109.5
C14A C15A H15E 109.5
H15D C15A H15E 109.5
C14A C15A H15F 109.5
H15D C15A H15F 109.5
H15E C15A H15F 109.5
C14B C16B H16A 109.5
C14B C16B H16B 109.5
H16A C16B H16B 109.5
C14B C16B H16C 109.5
H16A C16B H16C 109.5
H16B C16B H16C 109.5
C14A C16A H16D 109.5
C14A C16A H16E 109.5
H16D C16A H16E 109.5
C14A C16A H16F 109.5
H16D C16A H16F 109.5
H16E C16A H16F 109.5
C19B C17B C18B 113.9(4)
C19B C17B N4B 109.9(2)
C18B C17B N4B 112.0(3)
C19B C17B H17A 106.9
C18B C17B H17A 106.9
N4B C17B H17A 106.9
C19A C17A C18A 113.0(4)
C19A C17A N4A 110.6(3)
C18A C17A N4A 111.4(3)
C19A C17A H17B 107.2
C18A C17A H17B 107.2
N4A C17A H17B 107.2
C17A C18A H18A 109.5
C17A C18A H18B 109.5
H18A C18A H18B 109.5
C17A C18A H18C 109.5
H18A C18A H18C 109.5
H18B C18A H18C 109.5
C17B C18B H18D 109.5
C17B C18B H18E 109.5
H18D C18B H18E 109.5
C17B C18B H18F 109.5
H18D C18B H18F 109.5
H18E C18B H18F 109.5
C17B C19B H19A 109.5
C17B C19B H19B 109.5
H19A C19B H19B 109.5
C17B C19B H19C 109.5
H19A C19B H19C 109.5
H19B C19B H19C 109.5
C17A C19A H19D 109.5
C17A C19A H19E 109.5
H19D C19A H19E 109.5
C17A C19A H19F 109.5
H19D C19A H19F 109.5
H19E C19A H19F 109.5
O2B C20B H20A 109.5
O2B C20B H20B 109.5
H20A C20B H20B 109.5
O2B C20B H20C 109.5
H20A C20B H20C 109.5
H20B C20B H20C 109.5
O2A C20A H20D 109.5
O2A C20A H20E 109.5
H20D C20A H20E 109.5
O2A C20A H20F 109.5
H20D C20A H20F 109.5
H20E C20A H20F 109.5
O3B C21B H21A 109.5
O3B C21B H21B 109.5
H21A C21B H21B 109.5
O3B C21B H21C 109.5
H21A C21B H21C 109.5
H21B C21B H21C 109.5
O3A C21A H21D 109.5
O3A C21A H21E 109.5
H21D C21A H21E 109.5
O3A C21A H21F 109.5
H21D C21A H21F 109.5
H21E C21A H21F 109.5
S2A C22A H22D 109.5
S2A C22A H22E 109.5
H22D C22A H22E 109.5
S2A C22A H22F 109.5
H22D C22A H22F 109.5
H22E C22A H22F 109.5
S2A C23A H23D 109.5
S2A C23A H23E 109.5
H23D C23A H23E 109.5
S2A C23A H23F 109.5
H23D C23A H23F 109.5
H23E C23A H23F 109.5
C4 C24 H24A 109.5
C4 C24 H24B 109.5
H24A C24 H24B 109.5
C4 C24 H24C 109.5
H24A C24 H24C 109.5
H24B C24 H24C 109.5
C26 C25 O8 97.8(10)
C26 C25 H25A 112.2
O8 C25 H25A 112.2
C26 C25 H25B 112.2
O8 C25 H25B 112.2
H25A C25 H25B 109.8
C25 C26 H26A 109.5
C25 C26 H26B 109.5
H26A C26 H26B 109.5
C25 C26 H26C 109.5
H26A C26 H26C 109.5
H26B C26 H26C 109.5

loop_
_geom_bond_atom_site_label_1
_geom_bond_atom_site_label_2
_geom_bond_distance
S1A C9A 1.710(2)
S1A C8A 1.732(2)
S1B C9B 1.713(3)
S1B C8B 1.730(2)
S2A O6A 1.502(2)
S2A C23A 1.761(5)
S2A C22A 1.765(4)
S2B O6B 1.506(3)
S2B C23B 1.762(5)
S2B C22B 1.779(5)
S2B1 C22B 1.322(9)
S2B1 O6B 1.600(8)
S2B1 C23B 1.687(9)
C22B H22A 0.9600
C22B H22B 0.9600
C22B H22C 0.9600
C23B H23A 0.9600
C23B H23B 0.9600
C23B H23C 0.9600
N1A C7A 1.372(3)
N1A C8A 1.382(3)
N1A H1AB 0.98(3)
N1B C7B 1.374(3)
N1B C8B 1.380(3)
N1B H1BA 0.82(4)
N2A C8A 1.310(3)
N2A C10A 1.388(3)
N2B C8B 1.305(3)
N2B C10B 1.381(3)
N3B C11B 1.334(3)
N3B C12B 1.455(3)
N3B H3BA 0.86(4)
N3A C11A 1.319(4)
N3A C12A 1.456(3)
N3A H3AA 0.81(4)
N4B C13B 1.506(3)
N4B C17B 1.523(3)
N4B C14B 1.531(4)
N4B H4BA 0.90(3)
N4A C13A 1.506(4)
N4A C17A 1.531(5)
N4A C14A 1.537(4)
N4A H4AA 0.91(4)
O1B C1B 1.365(2)
O1B H1BB 0.90(4)
O1A C1A 1.370(2)
O1A H1AA 0.86(4)
O2B C3B 1.348(3)
O2B C20B 1.429(3)
O2A C3A 1.355(3)
O2A C20A 1.428(3)
O3B C4B 1.365(2)
O3B C21B 1.412(3)
O3A C4A 1.367(3)
O3A C21A 1.404(3)
O4A C7A 1.228(3)
O4B C7B 1.224(3)
O5A C11A 1.244(3)
O5B C11B 1.227(3)
O7 C4 1.403(19)
O8 C4 1.454(19)
O8 C25 1.537(10)
C1B C6B 1.397(3)
C1B C2B 1.397(3)
C1A C2A 1.394(3)
C1A C6A 1.400(3)
C2B C3B 1.383(3)
C2B H2BB 0.9300
C2A C3A 1.384(3)
C2A H2AB 0.9300
C3B C4B 1.413(3)
C3A C4A 1.410(3)
C4B C5B 1.373(3)
C4A C5A 1.369(3)
C4 C24 1.41(3)
C5A C6A 1.408(3)
C5A H5AA 0.9300
C5B C6B 1.410(3)
C5B H5BA 0.9300
C6B C7B 1.472(3)
C6A C7A 1.470(3)
C9A C10A 1.356(4)
C9A H9AA 0.9300
C9B C10B 1.353(4)
C9B H9BA 0.9300
C10B C11B 1.498(3)
C10A C11A 1.489(3)
C12B C13B 1.511(4)
C12B H12A 0.9700
C12B H12B 0.9700
C12A C13A 1.511(4)
C12A H12C 0.9700
C12A H12D 0.9700
C13B H13A 0.9700
C13B H13B 0.9700
C13A H13C 0.9700
C13A H13D 0.9700
C14B C15B 1.521(6)
C14B C16B 1.524(5)
C14B H14A 0.9800
C14A C15A 1.506(7)
C14A C16A 1.525(7)
C14A H14B 0.9800
C15B H15A 0.9600
C15B H15B 0.9600
C15B H15C 0.9600
C15A H15D 0.9600
C15A H15E 0.9600
C15A H15F 0.9600
C16B H16A 0.9600
C16B H16B 0.9600
C16B H16C 0.9600
C16A H16D 0.9600
C16A H16E 0.9600
C16A H16F 0.9600
C17B C19B 1.506(5)
C17B C18B 1.511(5)
C17B H17A 0.9800
C17A C19A 1.511(7)
C17A C18A 1.526(5)
C17A H17B 0.9800
C18A H18A 0.9600
C18A H18B 0.9600
C18A H18C 0.9600
C18B H18D 0.9600
C18B H18E 0.9600
C18B H18F 0.9600
C19B H19A 0.9600
C19B H19B 0.9600
C19B H19C 0.9600
C19A H19D 0.9600
C19A H19E 0.9600
C19A H19F 0.9600
C20B H20A 0.9600
C20B H20B 0.9600
C20B H20C 0.9600
C20A H20D 0.9600
C20A H20E 0.9600
C20A H20F 0.9600
C21B H21A 0.9600
C21B H21B 0.9600
C21B H21C 0.9600
C21A H21D 0.9600
C21A H21E 0.9600
C21A H21F 0.9600
C22A H22D 0.9600
C22A H22E 0.9600
C22A H22F 0.9600
C23A H23D 0.9600
C23A H23E 0.9600
C23A H23F 0.9600
C24 H24A 0.9600
C24 H24B 0.9600
C24 H24C 0.9600
C25 C26 1.477(14)
C25 H25A 0.9700
C25 H25B 0.9700
C26 H26A 0.9600
C26 H26B 0.9600
C26 H26C 0.9600

loop_
_geom_hbond_atom_site_label_D
_geom_hbond_atom_site_label_H
_geom_hbond_atom_site_label_A
_geom_hbond_distance_DH
_geom_hbond_distance_HA
_geom_hbond_distance_DA
_geom_hbond_angle_DHA
_geom_hbond_site_symmetry_A
N1A H1AB O1A 0.98(3) 1.93(3) 2.683(3) 131(3) .
N3B H3BA O6B 0.86(4) 2.04(3) 2.830(3) 153(3) .
N3A H3AA O6A 0.81(4) 1.98(4) 2.727(3) 154(4) .
N1B H1BA O1B 0.82(4) 2.01(4) 2.662(3) 137(3) .
N4A H4AA O5A 0.91(4) 1.94(4) 2.832(3) 164(3) .
N4B H4BA Cl1B 0.90(3) 2.32(3) 3.195(2) 166(3) 2_676
O1B H1BB Cl1A 0.90(4) 2.10(4) 3.003(2) 178(4) 1_565
O1A H1AA Cl1B 0.86(4) 2.21(4) 3.0495(19) 169(3) 1_655

_cod_database_fobs_code 2108526
